data_2002679
loop_
_publ_author_name
'Frerichs, D'
'Mueller-Buschbaum, Hk'

_publ_section_title
;
Ueber das erste Oxopalladato-Arsenat: K Mg3 Pd (As O4)3
;
_journal_name_full
;
Zeitschrift fuer Naturforschung, Teil B. Anorganische Chemie,
Organische Chemie (42,1987-)
;
_journal_page_first 867
_journal_page_last 870
_journal_volume 50
_journal_year 1995
_chemical_formula_structural 'K Mg3 Pd (As O4)3'
_chemical_formula_sum 'As3 K Mg3 O12 Pd'
_chemical_name_systematic
;
Kalium trimagnesium palladium tris(arsenate(V))
;
_space_group_IT_number 15
_symmetry_cell_setting monoclinic
_symmetry_Int_Tables_number 15
_symmetry_space_group_name_Hall '-C 2yc'
_symmetry_space_group_name_H-M 'C 1 2/c 1'
_cell_angle_alpha 90
_cell_angle_beta 112.91(3)
_cell_angle_gamma 90
_cell_formula_units_Z 4
_cell_length_a 12.098(3)
_cell_length_b 12.853(5)
_cell_length_c 6.688(3)
_cell_volume 957.9
_refine_ls_R_factor_all 0.072
_cod_database_code 2002679

loop_
_symmetry_equiv_pos_as_xyz
x,y,z
-x,y,1/2-z
-x,-y,-z
x,-y,1/2+z
1/2+x,1/2+y,z
1/2-x,1/2+y,1/2-z
1/2-x,1/2-y,-z
1/2+x,1/2-y,1/2+z

loop_
_atom_site_label
_atom_site_type_symbol
_atom_site_symmetry_multiplicity
_atom_site_Wyckoff_symbol
_atom_site_fract_x
_atom_site_fract_y
_atom_site_fract_z
_atom_site_occupancy
_atom_site_attached_hydrogens
_atom_site_calc_flag
As1 As5+ 4 e -1. -1. -1. 1. 0 dum
As2 As5+ 8 f 0.7362(1) 0.3846(1) 0.1286(2) 1. 0 d
Pd1 Pd2+ 4 e -1. -1. -1. 1. 0 dum
K1 K1+ 4 e 0.5 0.4882(4) 0.25 1. 0 d
Mg1 Mg2+ 4 e -1. -1. -1. 1. 0 dum
Mg2 Mg2+ 8 f 0.7826(3) 0.1585(3) 0.3731(7) 1. 0 d
O1 O2- 8 f 0.316(1) 0.497(1) 0.873(1) 1. 0 d
O2 O2- 8 f 0.606(1) 0.127(1) 0.268(1) 1. 0 d
O3 O2- 8 f 0.337(1) 0.668(1) 0.116(1) 1. 0 d
O4 O2- 8 f 0.282(1) 0.687(1) 0.679(1) 1. 0 d
O5 O2- 8 f 0.463(1) 0.711(1) 0.520(1) 1. 0 d
O6 O2- 8 f 0.613(1) 0.884(1) 0.310(1) 1. 0 d

loop_
_atom_type_symbol
_atom_type_oxidation_number
As5+ 5.000
Pd2+ 2.000
K1+ 1.000
Mg2+ 2.000
O2- -2.000
